data_7248442
loop_
_publ_author_name
'Paska, Bart\/lomiej'
'Cichowicz, Grzegorz'
'Rzepi\'nski, Patryk'
'Cyra\'nski, Micha\/l Ksawery'
'Dobrzycki, \/Lukasz'
'Boese, Roland'

_publ_section_title
;
 Structural chemistry of decalins and perfluorodecalins
;
_journal_issue 19
_journal_name_full CrystEngComm
_journal_page_first 2474
_journal_page_last 2490
_journal_paper_doi 10.1039/D3CE01117H
_journal_volume 26
_journal_year 2024
_chemical_formula_sum 'C10 F18'
_chemical_formula_weight 462.10
_space_group_crystal_system triclinic
_space_group_IT_number 2
_space_group_name_Hall '-P 1'
_space_group_name_H-M_alt 'P -1'
_atom_sites_solution_primary direct
_audit_update_record
;
2024-01-01 deposited with the CCDC.	2024-02-20 downloaded from the CCDC.
;
_cell_angle_alpha 111.813(3)
_cell_angle_beta 89.307(4)
_cell_angle_gamma 111.525(3)
_cell_formula_units_Z 1
_cell_length_a 5.7891(5)
_cell_length_b 7.1855(8)
_cell_length_c 9.3000(9)
_cell_measurement_reflns_used 2843
_cell_measurement_temperature 200.0(5)
_cell_measurement_theta_max 25.3915
_cell_measurement_theta_min 3.2319
_cell_volume 330.64(6)
_computing_cell_refinement 'SAINT V8.40A (Bruker Nano, Inc., 2019)'
_computing_data_collection 'APEX3 V2019 (Bruker Nano, Inc., 2019)'
_computing_data_reduction 'SAINT V8.40A (Bruker Nano, Inc., 2019)'
_computing_molecular_graphics ' '
_computing_publication_material 'APEX3 V2019 (Bruker Nano, Inc., 2019)'
_computing_structure_refinement 'SHELXL-2018/3 (Sheldrick, 2015)'
_computing_structure_solution 'SHELXS-2013/1 (Sheldrick, 2015)'
_diffrn_ambient_temperature 200.0(5)
_diffrn_detector_area_resol_mean 10.4167
_diffrn_measured_fraction_theta_full 0.913
_diffrn_measured_fraction_theta_max 0.913
_diffrn_measurement_device_type 'Bruker D8 VENTURE'
_diffrn_measurement_method '\f scan'
_diffrn_radiation_monochromator TRIUMPH
_diffrn_radiation_type MoK\a
_diffrn_radiation_wavelength 0.71073
_diffrn_reflns_av_R_equivalents 0.0101
_diffrn_reflns_av_unetI/netI 0.0111
_diffrn_reflns_limit_h_max 6
_diffrn_reflns_limit_h_min -6
_diffrn_reflns_limit_k_max 8
_diffrn_reflns_limit_k_min -8
_diffrn_reflns_limit_l_max 11
_diffrn_reflns_limit_l_min -11
_diffrn_reflns_number 3191
_diffrn_reflns_theta_full 25.05
_diffrn_reflns_theta_max 25.05
_diffrn_reflns_theta_min 2.38
_diffrn_source 'fine focus sealed tube'
_exptl_absorpt_coefficient_mu 0.315
_exptl_absorpt_correction_T_max 0.88
_exptl_absorpt_correction_T_min 0.85
_exptl_absorpt_correction_type multi-scan
_exptl_absorpt_process_details
;
SADABS-2016/2 - Bruker AXS area detector scaling and absorption correction
;
_exptl_crystal_colour colourless
_exptl_crystal_density_diffrn 2.321
_exptl_crystal_density_method 'not measured'
_exptl_crystal_description cylindrical
_exptl_crystal_F_000 222
_exptl_crystal_recrystallization_method 'From the Melt'
_exptl_crystal_size_max 0.600
_exptl_crystal_size_mid 0.400
_exptl_crystal_size_min 0.400
_refine_diff_density_max 0.342
_refine_diff_density_min -0.187
_refine_ls_extinction_method none
_refine_ls_goodness_of_fit_ref 1.124
_refine_ls_hydrogen_treatment undef
_refine_ls_matrix_type full
_refine_ls_number_parameters 127
_refine_ls_number_reflns 1065
_refine_ls_number_restraints 0
_refine_ls_restrained_S_all 1.124
_refine_ls_R_factor_all 0.0290
_refine_ls_R_factor_gt 0.0280
_refine_ls_shift/su_max 0.000
_refine_ls_shift/su_mean 0.000
_refine_ls_structure_factor_coef Fsqd
_refine_ls_weighting_details 'w=1/[\s^2^(Fo^2^)+(0.0505P)^2^+0.0753P] where P=(Fo^2^+2Fc^2^)/3'
_refine_ls_weighting_scheme calc
_refine_ls_wR_factor_gt 0.0832
_refine_ls_wR_factor_ref 0.0848
_reflns_number_gt 1015
_reflns_number_total 1065
_reflns_threshold_expression 'I > 2\s(I)'
_cod_data_source_file d3ce01117h2.cif
_cod_data_source_block t_pFDec_k200K_200K
_cod_depositor_comments
;
The following automatic conversions were performed:

data item '_exptl_absorpt_correction_type' value 'Multi-Scan' was
changed to 'multi-scan' in accordance with the
/home/data/users/saulius/crontab/automatic-downloads/rss-feeds/RSC/lib/dictionaries/cif_core.dic
dictionary named 'cif_core.dic' version 2.4.2 last updated on
2011-04-26.

Automatic conversion script
Id: cif_fix_values 8170 2020-07-09 18:12:32Z antanas 

 Adding full bibliography for 7248441--7248493.cif.
;
_cod_database_code 7248442

loop_
_space_group_symop_operation_xyz
'x, y, z'
'-x, -y, -z'

loop_
_atom_site_type_symbol
_atom_site_label
_atom_site_fract_x
_atom_site_fract_y
_atom_site_fract_z
_atom_site_U_iso_or_equiv
_atom_site_adp_type
_atom_site_calc_flag
_atom_site_refinement_flags_adp
_atom_site_refinement_flags_occupancy
_atom_site_refinement_flags_posn
_atom_site_occupancy
_atom_site_disorder_assembly
_atom_site_disorder_group
C C1A 0.4746(3) 0.3972(2) 0.51901(15) 0.0250(3) Uani d . . . 1 . .
C C2A 0.2870(3) 0.1869(2) 0.38599(17) 0.0313(3) Uani d . . . 1 . .
C C3A 0.3676(3) 0.1546(2) 0.22187(16) 0.0353(4) Uani d . . . 1 . .
C C4A 0.4252(3) 0.3578(2) 0.18436(16) 0.0365(4) Uani d . . . 1 . .
C C5A 0.6088(3) 0.5694(2) 0.31659(17) 0.0325(4) Uani d . . . 1 . .
F F1A 0.69574(15) 0.36975(12) 0.52455(9) 0.0319(3) Uani d . . . 1 . .
F F2A 0.27190(19) 0.01184(13) 0.41404(11) 0.0450(3) Uani d . . . 1 . .
F F2B 0.05798(16) 0.19197(14) 0.38136(11) 0.0430(3) Uani d . . . 1 . .
F F3A 0.1813(2) -0.01579(15) 0.11400(11) 0.0520(3) Uani d . . . 1 . .
F F3B 0.57278(18) 0.10821(14) 0.21412(10) 0.0428(3) Uani d . . . 1 . .
F F4A 0.21028(19) 0.38006(16) 0.16120(11) 0.0486(3) Uani d . . . 1 . .
F F4B 0.5295(2) 0.32961(16) 0.05197(10) 0.0540(3) Uani d . . . 1 . .
F F5A 0.83710(17) 0.56208(15) 0.31649(11) 0.0433(3) Uani d . . . 1 . .
F F5B 0.6207(2) 0.73872(15) 0.28182(11) 0.0483(3) Uani d . . . 1 . .

loop_
_atom_site_aniso_label
_atom_site_aniso_U_11
_atom_site_aniso_U_22
_atom_site_aniso_U_33
_atom_site_aniso_U_12
_atom_site_aniso_U_13
_atom_site_aniso_U_23
C1A 0.0261(7) 0.0242(7) 0.0256(7) 0.0119(5) 0.0017(6) 0.0087(5)
C2A 0.0317(8) 0.0237(7) 0.0330(7) 0.0079(5) 0.0001(6) 0.0081(6)
C3A 0.0411(8) 0.0287(7) 0.0279(7) 0.0145(6) -0.0030(6) 0.0016(6)
C4A 0.0493(9) 0.0402(8) 0.0225(7) 0.0229(7) 0.0028(7) 0.0094(6)
C5A 0.0401(8) 0.0308(7) 0.0298(7) 0.0149(6) 0.0078(7) 0.0145(6)
F1A 0.0318(5) 0.0341(5) 0.0334(5) 0.0194(4) 0.0013(4) 0.0105(4)
F2A 0.0604(7) 0.0242(4) 0.0454(5) 0.0114(4) 0.0044(5) 0.0135(4)
F2B 0.0265(5) 0.0422(5) 0.0454(5) 0.0063(4) -0.0007(4) 0.0083(4)
F3A 0.0588(6) 0.0360(5) 0.0361(5) 0.0096(4) -0.0128(5) -0.0041(4)
F3B 0.0543(6) 0.0417(5) 0.0369(5) 0.0306(4) 0.0091(4) 0.0087(4)
F4A 0.0568(6) 0.0522(6) 0.0368(5) 0.0291(5) -0.0115(4) 0.0093(4)
F4B 0.0872(8) 0.0555(6) 0.0255(5) 0.0358(6) 0.0164(5) 0.0150(4)
F5A 0.0359(5) 0.0501(6) 0.0412(5) 0.0164(4) 0.0148(4) 0.0159(4)
F5B 0.0760(8) 0.0382(5) 0.0383(5) 0.0227(5) 0.0120(5) 0.0229(4)

loop_
_atom_type_symbol
_atom_type_description
_atom_type_scat_dispersion_real
_atom_type_scat_dispersion_imag
_atom_type_scat_source
C C 0.0033 0.0016 'International Tables Vol C Tables 4.2.6.8 and 6.1.1.4'
F F 0.0171 0.0103 'International Tables Vol C Tables 4.2.6.8 and 6.1.1.4'

loop_
_geom_angle_atom_site_label_1
_geom_angle_atom_site_label_2
_geom_angle_atom_site_label_3
_geom_angle_site_symmetry_1
_geom_angle_site_symmetry_3
_geom_angle
_geom_angle_publ_flag
F1A C1A C5A . 2_666 106.43(10) ?
F1A C1A C2A . . 106.49(10) ?
C5A C1A C2A 2_666 . 112.91(12) ?
F1A C1A C1A . 2_666 108.05(14) ?
C5A C1A C1A 2_666 2_666 111.46(13) ?
C2A C1A C1A . 2_666 111.14(13) ?
F2B C2A F2A . . 108.70(12) ?
F2B C2A C3A . . 107.92(11) ?
F2A C2A C3A . . 107.46(11) ?
F2B C2A C1A . . 110.43(11) ?
F2A C2A C1A . . 109.13(11) ?
C3A C2A C1A . . 113.07(12) ?
F3B C3A F3A . . 108.39(11) ?
F3B C3A C4A . . 108.90(13) ?
F3A C3A C4A . . 109.20(12) ?
F3B C3A C2A . . 109.18(11) ?
F3A C3A C2A . . 108.51(13) ?
C4A C3A C2A . . 112.57(12) ?
F4A C4A F4B . . 108.50(11) ?
F4A C4A C3A . . 109.26(14) ?
F4B C4A C3A . . 108.86(12) ?
F4A C4A C5A . . 109.18(11) ?
F4B C4A C5A . . 108.35(13) ?
C3A C4A C5A . . 112.60(11) ?
F5A C5A F5B . . 108.44(12) ?
F5A C5A C4A . . 108.18(11) ?
F5B C5A C4A . . 107.71(12) ?
F5A C5A C1A . 2_666 110.25(11) ?
F5B C5A C1A . 2_666 109.08(11) ?
C4A C5A C1A . 2_666 113.06(12) ?

loop_
_geom_bond_atom_site_label_1
_geom_bond_atom_site_label_2
_geom_bond_site_symmetry_2
_geom_bond_distance
_geom_bond_publ_flag
C1A F1A . 1.3693(16) ?
C1A C5A 2_666 1.557(2) ?
C1A C2A . 1.5598(19) ?
C1A C1A 2_666 1.568(2) ?
C2A F2B . 1.3411(17) ?
C2A F2A . 1.3491(17) ?
C2A C3A . 1.549(2) ?
C3A F3B . 1.3406(18) ?
C3A F3A . 1.3468(17) ?
C3A C4A . 1.543(2) ?
C4A F4A . 1.3413(18) ?
C4A F4B . 1.3446(18) ?
C4A C5A . 1.552(2) ?
C5A F5A . 1.3422(18) ?
C5A F5B . 1.3487(17) ?

loop_
_geom_torsion_atom_site_label_1
_geom_torsion_atom_site_label_2
_geom_torsion_atom_site_label_3
_geom_torsion_atom_site_label_4
_geom_torsion_site_symmetry_1
_geom_torsion_site_symmetry_2
_geom_torsion_site_symmetry_3
_geom_torsion_site_symmetry_4
_geom_torsion
_geom_torsion_publ_flag
F1A C1A C2A F2B . . . . 174.69(10) ?
C5A C1A C2A F2B 2_666 . . . 58.25(16) ?
C1A C1A C2A F2B 2_666 . . . -67.86(18) ?
F1A C1A C2A F2A . . . . 55.26(15) ?
C5A C1A C2A F2A 2_666 . . . -61.18(16) ?
C1A C1A C2A F2A 2_666 . . . 172.71(13) ?
F1A C1A C2A C3A . . . . -64.27(14) ?
C5A C1A C2A C3A 2_666 . . . 179.29(10) ?
C1A C1A C2A C3A 2_666 . . . 53.18(19) ?
F2B C2A C3A F3B . . . . -168.53(10) ?
F2A C2A C3A F3B . . . . -51.47(15) ?
C1A C2A C3A F3B . . . . 69.02(15) ?
F2B C2A C3A F3A . . . . -50.58(14) ?
F2A C2A C3A F3A . . . . 66.48(14) ?
C1A C2A C3A F3A . . . . -173.03(10) ?
F2B C2A C3A C4A . . . . 70.40(15) ?
F2A C2A C3A C4A . . . . -172.54(12) ?
C1A C2A C3A C4A . . . . -52.05(17) ?
F3B C3A C4A F4A . . . . 167.84(10) ?
F3A C3A C4A F4A . . . . 49.65(16) ?
C2A C3A C4A F4A . . . . -70.94(15) ?
F3B C3A C4A F4B . . . . 49.51(15) ?
F3A C3A C4A F4B . . . . -68.68(16) ?
C2A C3A C4A F4B . . . . 170.73(11) ?
F3B C3A C4A C5A . . . . -70.66(15) ?
F3A C3A C4A C5A . . . . 171.15(12) ?
C2A C3A C4A C5A . . . . 50.57(18) ?
F4A C4A C5A F5A . . . . -167.67(11) ?
F4B C4A C5A F5A . . . . -49.67(14) ?
C3A C4A C5A F5A . . . . 70.79(16) ?
F4A C4A C5A F5B . . . . -50.65(17) ?
F4B C4A C5A F5B . . . . 67.34(15) ?
C3A C4A C5A F5B . . . . -172.20(12) ?
F4A C4A C5A C1A . . . 2_666 69.94(15) ?
F4B C4A C5A C1A . . . 2_666 -172.07(10) ?
C3A C4A C5A C1A . . . 2_666 -51.61(18) ?
